data_2228867
loop_
_publ_author_name
'Zong, Hua'
'Huang, Hua-Yin'
'Hu, Bing'
'Bian, Guang-Ling'
'Song, Ling'

_publ_section_title
;
 2,2'-Bis(methoxymethoxy)-3,3'-diphenyl-1,1'-binaphthalene
;
_journal_coeditor_code RZ2537
_journal_issue 1
_journal_name_full 'Acta Crystallographica Section E'
_journal_page_first o222
_journal_paper_doi 10.1107/S1600536810053018
_journal_volume 67
_journal_year 2011
_chemical_formula_iupac 'C36 H30 O4'
_chemical_formula_moiety 'C36 H30 O4'
_chemical_formula_sum 'C36 H30 O4'
_chemical_formula_weight 526.60
_chemical_name_systematic
;
2,2'-Bis(methoxymethoxy)-3,3'-diphenyl-1,1'-binaphthalene
;
_space_group_IT_number 4
_symmetry_cell_setting monoclinic
_symmetry_space_group_name_Hall 'P 2yb'
_symmetry_space_group_name_H-M 'P 1 21 1'
_atom_sites_solution_hydrogens geom
_atom_sites_solution_primary direct
_atom_sites_solution_secondary difmap
_audit_creation_method SHELXL97
_cell_angle_alpha 90.00
_cell_angle_beta 110.172(3)
_cell_angle_gamma 90.00
_cell_formula_units_Z 4
_cell_length_a 11.3166(3)
_cell_length_b 19.4841(3)
_cell_length_c 14.0155(4)
_cell_measurement_reflns_used 6318
_cell_measurement_temperature 295(2)
_cell_measurement_theta_max 28.8398
_cell_measurement_theta_min 2.5963
_cell_volume 2900.77(13)
_computing_cell_refinement 'CrysAlis CCD (Oxford Diffraction, 2006)'
_computing_data_collection 'CrysAlis CCD (Oxford Diffraction, 2006)'
_computing_data_reduction 'CrysAlis CCD (Oxford Diffraction, 2006)'
_computing_molecular_graphics 'DIAMOND (Brandenburg & Berndt, 1999)'
_computing_publication_material 'SHELXL97 (Sheldrick, 2008)'
_computing_structure_refinement 'SHELXL97 (Sheldrick, 2008)'
_computing_structure_solution 'SHELXS97 (Sheldrick, 2008)'
_diffrn_ambient_temperature 295(2)
_diffrn_detector_area_resol_mean 16.2083
_diffrn_measured_fraction_theta_full 0.996
_diffrn_measured_fraction_theta_max 0.996
_diffrn_measurement_device_type 'Oxford Xcalibur Eos CCD'
_diffrn_measurement_method '\w scans'
_diffrn_radiation_monochromator graphite
_diffrn_radiation_source 'fine-focus sealed tube'
_diffrn_radiation_type MoK\a
_diffrn_radiation_wavelength 0.71073
_diffrn_reflns_av_R_equivalents 0.0201
_diffrn_reflns_av_sigmaI/netI 0.0372
_diffrn_reflns_limit_h_max 12
_diffrn_reflns_limit_h_min -14
_diffrn_reflns_limit_k_max 24
_diffrn_reflns_limit_k_min -24
_diffrn_reflns_limit_l_max 17
_diffrn_reflns_limit_l_min -10
_diffrn_reflns_number 12553
_diffrn_reflns_theta_full 26.55
_diffrn_reflns_theta_max 26.55
_diffrn_reflns_theta_min 2.60
_exptl_absorpt_coefficient_mu 0.078
_exptl_absorpt_correction_T_max 1.00000
_exptl_absorpt_correction_T_min 0.82840
_exptl_absorpt_correction_type multi-scan
_exptl_absorpt_process_details '(CrysAlis CCD; Oxford Diffraction, 2006)'
_exptl_crystal_colour colourless
_exptl_crystal_density_diffrn 1.206
_exptl_crystal_density_method 'not measured'
_exptl_crystal_description block
_exptl_crystal_F_000 1112
_exptl_crystal_size_max 0.43
_exptl_crystal_size_mid 0.40
_exptl_crystal_size_min 0.36
_refine_diff_density_max 0.159
_refine_diff_density_min -0.195
_refine_ls_extinction_method none
_refine_ls_goodness_of_fit_ref 1.013
_refine_ls_hydrogen_treatment constr
_refine_ls_matrix_type full
_refine_ls_number_parameters 769
_refine_ls_number_reflns 6211
_refine_ls_number_restraints 1
_refine_ls_restrained_S_all 1.013
_refine_ls_R_factor_all 0.0560
_refine_ls_R_factor_gt 0.0363
_refine_ls_shift/su_max 0.009
_refine_ls_shift/su_mean 0.000
_refine_ls_structure_factor_coef Fsqd
_refine_ls_weighting_details 'calc w=1/[\s^2^(Fo^2^)+(0.0150P)^2^+0.5000P] where P=(Fo^2^+2Fc^2^)/3'
_refine_ls_weighting_scheme calc
_refine_ls_wR_factor_gt 0.0662
_refine_ls_wR_factor_ref 0.0692
_reflns_number_gt 4315
_reflns_number_total 6211
_reflns_threshold_expression I>2sigma(I)
_cod_data_source_file rz2537.cif
_cod_data_source_block I
_cod_original_cell_volume 2900.77(12)
_cod_original_sg_symbol_H-M 'P 21'
_cod_database_code 2228867
_cod_database_fobs_code 2228867

loop_
_symmetry_equiv_pos_as_xyz
'x, y, z'
'-x, y+1/2, -z'

loop_
_atom_site_type_symbol
_atom_site_label
_atom_site_fract_x
_atom_site_fract_y
_atom_site_fract_z
_atom_site_U_iso_or_equiv
_atom_site_adp_type
_atom_site_calc_flag
_atom_site_refinement_flags
_atom_site_occupancy
_atom_site_disorder_assembly
_atom_site_disorder_group
O O1 0.66287(16) 0.31954(8) 0.06996(12) 0.0407(4) Uani d . 1 . .
O O3 0.85866(16) 0.34414(9) 0.28820(13) 0.0488(5) Uani d . 1 . .
C C1 0.8423(3) 0.12956(14) 0.1334(2) 0.0456(7) Uani d . 1 . .
C C2 0.9041(3) 0.06530(15) 0.1496(2) 0.0613(8) Uani d . 1 . .
H H2A 0.8569 0.0252 0.1391 0.074 Uiso calc R 1 . .
C C3 1.0311(3) 0.06144(17) 0.1803(3) 0.0746(10) Uani d . 1 . .
H H3A 1.0706 0.0188 0.1898 0.089 Uiso calc R 1 . .
C C4 1.1029(3) 0.12118(18) 0.1977(3) 0.0725(10) Uani d . 1 . .
H H4A 1.1901 0.1181 0.2180 0.087 Uiso calc R 1 . .
C C5 1.0474(3) 0.18406(15) 0.1854(2) 0.0566(8) Uani d . 1 . .
H H5A 1.0970 0.2234 0.2002 0.068 Uiso calc R 1 . .
C C6 0.9143(2) 0.19010(13) 0.1501(2) 0.0419(6) Uani d . 1 A .
C C7 0.8511(2) 0.25519(12) 0.12941(18) 0.0375(6) Uani d . 1 . .
C C8 0.7225(2) 0.25634(12) 0.09268(18) 0.0369(6) Uani d . 1 A .
C C9 0.6475(2) 0.19590(13) 0.07966(18) 0.0377(6) Uani d . 1 . .
C C10 0.7102(3) 0.13445(13) 0.1001(2) 0.0439(6) Uani d . 1 A .
H H10A 0.6635 0.0942 0.0915 0.053 Uiso calc R 1 . .
C C11 0.5089(2) 0.19680(14) 0.05067(18) 0.0404(6) Uani d . 1 A .
C C12 0.4472(3) 0.24327(15) 0.0931(2) 0.0510(7) Uani d . 1 . .
H H12A 0.4927 0.2780 0.1355 0.061 Uiso calc R 1 A .
C C13 0.3191(3) 0.23809(18) 0.0727(3) 0.0670(9) Uani d . 1 A .
H H13A 0.2792 0.2694 0.1014 0.080 Uiso calc R 1 . .
C C14 0.2502(3) 0.18733(19) 0.0107(3) 0.0698(9) Uani d . 1 . .
H H14A 0.1642 0.1839 -0.0018 0.084 Uiso calc R 1 A .
C C15 0.3085(3) 0.14150(17) -0.0330(2) 0.0621(8) Uani d . 1 A .
H H15A 0.2619 0.1072 -0.0758 0.075 Uiso calc R 1 . .
C C16 0.4369(3) 0.14645(15) -0.0133(2) 0.0519(7) Uani d . 1 . .
H H16A 0.4756 0.1154 -0.0435 0.062 Uiso calc R 1 A .
C C17 0.9245(2) 0.32005(12) 0.14840(19) 0.0390(6) Uani d . 1 A .
C C18 0.9904(2) 0.34052(13) 0.08228(19) 0.0412(6) Uani d . 1 . .
C C19 0.9824(3) 0.30318(15) -0.0060(2) 0.0488(7) Uani d . 1 A .
H H19A 0.9342 0.2633 -0.0217 0.059 Uiso calc R 1 . .
C C20 1.0439(3) 0.32469(15) -0.0684(2) 0.0575(8) Uani d . 1 . .
H H20A 1.0374 0.2994 -0.1263 0.069 Uiso calc R 1 A .
C C21 1.1170(3) 0.38432(17) -0.0467(3) 0.0704(10) Uani d . 1 A .
H H21A 1.1590 0.3985 -0.0897 0.084 Uiso calc R 1 . .
C C22 1.1263(3) 0.42143(16) 0.0378(2) 0.0639(9) Uani d . 1 . .
H H22A 1.1749 0.4611 0.0517 0.077 Uiso calc R 1 A .
C C23 1.0639(3) 0.40112(14) 0.1047(2) 0.0480(7) Uani d . 1 A .
C C24 1.0673(3) 0.44049(14) 0.1899(2) 0.0512(7) Uani d . 1 . .
H H24A 1.1173 0.4797 0.2052 0.061 Uiso calc R 1 A .
C C25 1.0005(2) 0.42356(13) 0.2507(2) 0.0446(7) Uani d . 1 A .
C C26 0.9995(3) 0.46893(14) 0.3362(2) 0.0491(7) Uani d . 1 . .
C C27 1.1091(3) 0.48489(16) 0.4141(2) 0.0626(8) Uani d . 1 A .
H H27A 1.1851 0.4663 0.4148 0.075 Uiso calc R 1 . .
C C28 1.1067(4) 0.52873(18) 0.4919(3) 0.0761(10) Uani d . 1 . .
H H28A 1.1812 0.5387 0.5446 0.091 Uiso calc R 1 A .
C C29 0.9969(5) 0.55708(19) 0.4917(3) 0.0830(11) Uani d . 1 A .
H H29A 0.9961 0.5859 0.5444 0.100 Uiso calc R 1 . .
C C30 0.8880(4) 0.5431(2) 0.4138(3) 0.0860(12) Uani d . 1 . .
H H30A 0.8132 0.5638 0.4121 0.103 Uiso calc R 1 A .
C C31 0.8880(3) 0.49803(17) 0.3367(3) 0.0706(10) Uani d . 1 A .
H H31A 0.8128 0.4874 0.2853 0.085 Uiso calc R 1 . .
C C32 0.9292(2) 0.36130(13) 0.2287(2) 0.0421(6) Uani d . 1 A .
O O2A 0.6852(4) 0.3614(2) -0.0778(3) 0.0701(8) Uani d P 0.613(3) A 1
C C33A 0.6000(19) 0.3366(11) -0.0319(16) 0.050(3) Uani d P 0.613(3) A 1
H H33A 0.5373 0.3715 -0.0360 0.059 Uiso calc PR 0.613(3) A 1
H H33B 0.5569 0.2965 -0.0684 0.059 Uiso calc PR 0.613(3) A 1
C C34A 0.721(3) 0.4298(14) -0.031(2) 0.092(3) Uani d P 0.613(3) A 1
H H34A 0.7862 0.4489 -0.0514 0.137 Uiso calc PR 0.613(3) A 1
H H34B 0.7501 0.4254 0.0419 0.137 Uiso calc PR 0.613(3) A 1
H H34C 0.6486 0.4596 -0.0522 0.137 Uiso calc PR 0.613(3) A 1
O O2B 0.5987(6) 0.4032(3) -0.0510(4) 0.0701(8) Uani d P 0.387(3) A 2
C C33B 0.625(3) 0.3315(18) -0.043(3) 0.050(3) Uani d P 0.387(3) A 2
H H33C 0.6925 0.3201 -0.0675 0.059 Uiso calc PR 0.387(3) A 2
H H33D 0.5506 0.3050 -0.0801 0.059 Uiso calc PR 0.387(3) A 2
C C34B 0.732(5) 0.438(3) -0.047(4) 0.092(3) Uani d P 0.387(3) A 2
H H34D 0.7184 0.4860 -0.0638 0.137 Uiso calc PR 0.387(3) A 2
H H34E 0.7615 0.4158 -0.0957 0.137 Uiso calc PR 0.387(3) A 2
H H34F 0.7927 0.4331 0.0197 0.137 Uiso calc PR 0.387(3) A 2
O O4A 0.9249(5) 0.2474(3) 0.3892(3) 0.0944(11) Uani d P 0.589(4) B 1
C C35A 0.919(3) 0.3217(14) 0.387(2) 0.062(4) Uani d P 0.589(4) B 1
H H35A 0.8742 0.3377 0.4303 0.075 Uiso calc PR 0.589(4) B 1
H H35B 1.0039 0.3403 0.4126 0.075 Uiso calc PR 0.589(4) B 1
C C36A 0.8111(9) 0.2179(5) 0.3762(9) 0.119(4) Uani d P 0.589(4) B 1
H H36A 0.8222 0.1696 0.3900 0.178 Uiso calc PR 0.589(4) B 1
H H36B 0.7558 0.2248 0.3075 0.178 Uiso calc PR 0.589(4) B 1
H H36C 0.7751 0.2386 0.4221 0.178 Uiso calc PR 0.589(4) B 1
O O4B 0.8506(7) 0.2985(3) 0.4337(5) 0.0944(11) Uani d P 0.411(4) B 2
C C35B 0.940(4) 0.306(2) 0.381(3) 0.062(4) Uani d P 0.411(4) B 2
H H35C 0.9674 0.2623 0.3638 0.075 Uiso calc PR 0.411(4) B 2
H H35D 1.0128 0.3331 0.4202 0.075 Uiso calc PR 0.411(4) B 2
C C36B 0.7513(14) 0.2523(8) 0.3896(14) 0.119(4) Uani d P 0.411(4) B 2
H H36D 0.6861 0.2599 0.4176 0.178 Uiso calc PR 0.411(4) B 2
H H36E 0.7818 0.2061 0.4035 0.178 Uiso calc PR 0.411(4) B 2
H H36F 0.7181 0.2595 0.3174 0.178 Uiso calc PR 0.411(4) B 2
O O5 0.67985(16) 0.32761(9) 0.62699(13) 0.0473(4) Uani d . 1 . .
O O7 0.45926(17) 0.34620(9) 0.42540(13) 0.0469(4) Uani d . 1 . .
C C37 0.4630(2) 0.47056(14) 0.41811(19) 0.0424(6) Uani d . 1 . .
C C38 0.4631(3) 0.53195(14) 0.4654(2) 0.0509(7) Uani d . 1 D .
H H38A 0.4611 0.5724 0.4298 0.061 Uiso calc R 1 . .
C C39 0.4661(3) 0.53555(15) 0.5663(2) 0.0525(8) Uani d . 1 . .
C C40 0.4697(3) 0.59979(17) 0.6154(3) 0.0729(10) Uani d . 1 D .
H H40A 0.4653 0.6403 0.5793 0.087 Uiso calc R 1 . .
C C41 0.4795(4) 0.6022(2) 0.7146(3) 0.0877(12) Uani d . 1 . .
H H41A 0.4822 0.6444 0.7463 0.105 Uiso calc R 1 D .
C C42 0.4856(4) 0.5417(2) 0.7692(3) 0.0863(12) Uani d . 1 D .
H H42A 0.4927 0.5442 0.8372 0.104 Uiso calc R 1 . .
C C43 0.4814(3) 0.47894(19) 0.7251(2) 0.0668(9) Uani d . 1 . .
H H43A 0.4858 0.4392 0.7630 0.080 Uiso calc R 1 D .
C C44 0.4704(3) 0.47424(16) 0.6209(2) 0.0499(7) Uani d . 1 D .
C C45 0.4664(2) 0.41001(14) 0.57177(19) 0.0430(6) Uani d . 1 . .
C C46 0.4602(2) 0.40943(13) 0.47191(19) 0.0415(6) Uani d . 1 D .
C C47 0.4684(2) 0.47056(14) 0.31353(19) 0.0426(6) Uani d . 1 D .
C C48 0.3975(3) 0.51715(14) 0.2424(2) 0.0481(7) Uani d . 1 . .
H H48A 0.3425 0.5463 0.2591 0.058 Uiso calc R 1 D .
C C49 0.4071(3) 0.52101(16) 0.1469(2) 0.0579(8) Uani d . 1 D .
H H49A 0.3580 0.5522 0.0996 0.070 Uiso calc R 1 . .
C C50 0.4888(3) 0.47895(17) 0.1220(2) 0.0623(8) Uani d . 1 . .
H H50A 0.4952 0.4816 0.0577 0.075 Uiso calc R 1 D .
C C51 0.5615(3) 0.43274(16) 0.1919(2) 0.0620(8) Uani d . 1 D .
H H51A 0.6170 0.4042 0.1748 0.074 Uiso calc R 1 . .
C C52 0.5525(3) 0.42866(15) 0.2871(2) 0.0533(7) Uani d . 1 . .
H H52A 0.6028 0.3977 0.3343 0.064 Uiso calc R 1 D .
C C53 0.4726(2) 0.34401(14) 0.62793(18) 0.0443(7) Uani d . 1 C .
C C54 0.3679(2) 0.32041(16) 0.65318(19) 0.0501(7) Uani d . 1 . .
C C55 0.2527(3) 0.3570(2) 0.6262(2) 0.0683(9) Uani d . 1 D .
H H55A 0.2444 0.3987 0.5920 0.082 Uiso calc R 1 . .
C C56 0.1539(3) 0.3316(2) 0.6498(3) 0.0872(12) Uani d . 1 . .
H H56A 0.0790 0.3563 0.6321 0.105 Uiso calc R 1 D .
C C57 0.1641(4) 0.2690(3) 0.7004(3) 0.0953(13) Uani d . 1 D .
H H57A 0.0959 0.2522 0.7159 0.114 Uiso calc R 1 . .
C C58 0.2717(3) 0.2326(2) 0.7270(3) 0.0789(11) Uani d . 1 . .
H H58A 0.2768 0.1910 0.7607 0.095 Uiso calc R 1 D .
C C59 0.3778(3) 0.25672(17) 0.7046(2) 0.0546(7) Uani d . 1 D .
C C60 0.4909(3) 0.21998(16) 0.7319(2) 0.0532(8) Uani d . 1 . .
H H60A 0.4974 0.1789 0.7671 0.064 Uiso calc R 1 D .
C C61 0.5926(3) 0.24246(14) 0.70861(19) 0.0442(6) Uani d . 1 C .
C C62 0.5801(2) 0.30555(14) 0.65524(18) 0.0416(6) Uani d . 1 C .
C C63 0.7117(3) 0.20217(13) 0.7404(2) 0.0449(7) Uani d . 1 . .
C C64 0.7621(3) 0.17739(13) 0.8390(2) 0.0498(7) Uani d . 1 D .
H H64A 0.7215 0.1864 0.8851 0.060 Uiso calc R 1 . .
C C65 0.8718(3) 0.13948(15) 0.8696(3) 0.0614(8) Uani d . 1 . .
H H65A 0.9042 0.1230 0.9358 0.074 Uiso calc R 1 D .
C C66 0.9327(3) 0.12617(16) 0.8033(3) 0.0704(10) Uani d . 1 D .
H H66A 1.0071 0.1010 0.8245 0.084 Uiso calc R 1 . .
C C67 0.8848(3) 0.14971(17) 0.7052(3) 0.0715(10) Uani d . 1 . .
H H67A 0.9265 0.1403 0.6601 0.086 Uiso calc R 1 D .
C C68 0.7742(3) 0.18753(16) 0.6731(2) 0.0596(8) Uani d . 1 D .
H H68A 0.7417 0.2031 0.6064 0.072 Uiso calc R 1 . .
O O6A 0.7764(4) 0.4266(2) 0.7012(3) 0.0740(9) Uani d P 0.545(3) C 1
C C69A 0.785(3) 0.3544(13) 0.699(3) 0.060(4) Uani d P 0.545(3) C 1
H H69A 0.8590 0.3412 0.6843 0.071 Uiso calc PR 0.545(3) C 1
H H69B 0.7922 0.3359 0.7654 0.071 Uiso calc PR 0.545(3) C 1
C C70A 0.792(5) 0.457(3) 0.609(4) 0.120(8) Uani d P 0.545(3) C 1
H H70A 0.8107 0.5048 0.6199 0.181 Uiso calc PR 0.545(3) C 1
H H70B 0.7152 0.4511 0.5521 0.181 Uiso calc PR 0.545(3) C 1
H H70C 0.8594 0.4340 0.5951 0.181 Uiso calc PR 0.545(3) C 1
O O6B 0.8608(5) 0.3931(3) 0.6772(4) 0.0740(9) Uani d P 0.455(3) C 2
C C69B 0.767(3) 0.3710(17) 0.711(3) 0.060(4) Uani d P 0.455(3) C 2
H H69C 0.7214 0.4099 0.7248 0.071 Uiso calc PR 0.455(3) C 2
H H69D 0.8013 0.3443 0.7726 0.071 Uiso calc PR 0.455(3) C 2
C C70B 0.816(6) 0.441(3) 0.601(5) 0.120(8) Uani d P 0.455(3) C 2
H H70D 0.8849 0.4692 0.5977 0.181 Uiso calc PR 0.455(3) C 2
H H70E 0.7552 0.4701 0.6148 0.181 Uiso calc PR 0.455(3) C 2
H H70F 0.7776 0.4186 0.5369 0.181 Uiso calc PR 0.455(3) C 2
O O8A 0.2554(2) 0.30346(14) 0.3860(2) 0.0771(9) Uani d P 0.883(4) D 1
C C71A 0.3449(8) 0.3271(3) 0.3501(6) 0.0604(13) Uani d P 0.883(4) D 1
H H71A 0.3114 0.3665 0.3070 0.072 Uiso calc PR 0.883(4) D 1
H H71B 0.3621 0.2918 0.3079 0.072 Uiso calc PR 0.883(4) D 1
C C72A 0.2872(8) 0.2372(3) 0.4296(6) 0.0946(18) Uani d P 0.883(4) D 1
H H72A 0.2221 0.2212 0.4534 0.142 Uiso calc PR 0.883(4) D 1
H H72B 0.3654 0.2396 0.4855 0.142 Uiso calc PR 0.883(4) D 1
H H72C 0.2956 0.2060 0.3792 0.142 Uiso calc PR 0.883(4) D 1
O O8B 0.3269(18) 0.2599(11) 0.3404(16) 0.0771(9) Uani d P 0.117(4) D 2
C C71B 0.332(8) 0.345(3) 0.337(5) 0.0604(13) Uani d P 0.117(4) D 2
H H71C 0.3377 0.3622 0.2734 0.072 Uiso calc PR 0.117(4) D 2
H H71D 0.2646 0.3669 0.3523 0.072 Uiso calc PR 0.117(4) D 2
C C72B 0.264(8) 0.220(3) 0.411(5) 0.0946(18) Uani d P 0.117(4) D 2
H H72D 0.2797 0.1716 0.4091 0.142 Uiso calc PR 0.117(4) D 2
H H72E 0.1749 0.2281 0.3863 0.142 Uiso calc PR 0.117(4) D 2
H H72F 0.2998 0.2363 0.4795 0.142 Uiso calc PR 0.117(4) D 2

loop_
_atom_site_aniso_label
_atom_site_aniso_U_11
_atom_site_aniso_U_22
_atom_site_aniso_U_33
_atom_site_aniso_U_12
_atom_site_aniso_U_13
_atom_site_aniso_U_23
O1 0.0491(10) 0.0326(9) 0.0388(10) 0.0060(8) 0.0132(8) 0.0004(8)
O3 0.0545(11) 0.0461(11) 0.0469(11) -0.0033(9) 0.0190(9) 0.0004(9)
C1 0.0488(17) 0.0370(15) 0.0515(17) 0.0037(13) 0.0182(14) 0.0014(13)
C2 0.062(2) 0.0340(16) 0.085(2) 0.0034(15) 0.0225(19) 0.0010(16)
C3 0.069(2) 0.0446(19) 0.103(3) 0.0176(17) 0.021(2) 0.0040(19)
C4 0.0449(18) 0.065(2) 0.098(3) 0.0163(17) 0.0120(18) 0.002(2)
C5 0.0467(18) 0.0438(17) 0.074(2) 0.0011(14) 0.0138(16) 0.0018(16)
C6 0.0410(15) 0.0356(14) 0.0482(16) 0.0025(12) 0.0142(13) 0.0000(13)
C7 0.0405(15) 0.0315(13) 0.0408(15) -0.0013(12) 0.0143(12) -0.0028(12)
C8 0.0472(16) 0.0290(13) 0.0367(14) 0.0048(12) 0.0174(12) -0.0017(12)
C9 0.0417(15) 0.0368(14) 0.0379(14) 0.0004(12) 0.0178(12) -0.0009(12)
C10 0.0479(17) 0.0344(14) 0.0514(17) -0.0070(13) 0.0198(14) -0.0047(13)
C11 0.0433(15) 0.0403(14) 0.0401(15) -0.0014(13) 0.0174(13) 0.0047(13)
C12 0.0508(18) 0.0549(19) 0.0480(17) 0.0036(15) 0.0178(14) -0.0034(15)
C13 0.052(2) 0.079(2) 0.077(2) 0.0111(18) 0.0317(18) -0.002(2)
C14 0.0424(18) 0.081(2) 0.085(2) -0.0039(18) 0.0213(18) 0.002(2)
C15 0.0499(19) 0.061(2) 0.070(2) -0.0108(16) 0.0135(17) -0.0062(17)
C16 0.0536(18) 0.0476(17) 0.0575(19) -0.0024(14) 0.0228(16) -0.0028(15)
C17 0.0376(14) 0.0326(14) 0.0427(14) 0.0004(11) 0.0087(12) -0.0001(12)
C18 0.0408(14) 0.0336(14) 0.0454(15) 0.0016(12) 0.0100(12) -0.0005(12)
C19 0.0487(16) 0.0444(16) 0.0520(16) 0.0000(14) 0.0157(14) -0.0039(14)
C20 0.069(2) 0.0539(19) 0.0529(17) 0.0046(17) 0.0245(16) -0.0044(16)
C21 0.084(3) 0.068(2) 0.074(2) -0.0061(19) 0.046(2) 0.0056(19)
C22 0.073(2) 0.0508(19) 0.078(2) -0.0146(16) 0.0398(19) 0.0001(18)
C23 0.0492(16) 0.0378(15) 0.0565(18) -0.0030(13) 0.0176(14) 0.0005(14)
C24 0.0504(17) 0.0344(15) 0.068(2) -0.0091(13) 0.0196(16) -0.0038(14)
C25 0.0456(16) 0.0347(15) 0.0486(16) 0.0011(12) 0.0099(13) -0.0006(13)
C26 0.0592(19) 0.0358(15) 0.0539(17) -0.0024(14) 0.0214(15) -0.0009(14)
C27 0.068(2) 0.0546(19) 0.060(2) -0.0007(16) 0.0141(17) -0.0113(17)
C28 0.091(3) 0.070(2) 0.063(2) -0.011(2) 0.020(2) -0.0181(19)
C29 0.118(3) 0.067(2) 0.077(2) -0.015(2) 0.050(2) -0.023(2)
C30 0.086(3) 0.078(3) 0.109(3) 0.004(2) 0.052(3) -0.021(2)
C31 0.064(2) 0.066(2) 0.084(3) -0.0064(18) 0.0285(19) -0.0211(19)
C32 0.0412(15) 0.0368(14) 0.0469(16) 0.0014(12) 0.0133(13) 0.0027(13)
O2A 0.095(2) 0.061(2) 0.0567(18) 0.0074(17) 0.0295(17) 0.0117(16)
C33A 0.062(9) 0.043(4) 0.045(5) 0.014(4) 0.021(4) 0.000(3)
C34A 0.099(6) 0.073(6) 0.099(9) -0.017(5) 0.030(5) 0.048(5)
O2B 0.095(2) 0.061(2) 0.0567(18) 0.0074(17) 0.0295(17) 0.0117(16)
C33B 0.062(9) 0.043(4) 0.045(5) 0.014(4) 0.021(4) 0.000(3)
C34B 0.099(6) 0.073(6) 0.099(9) -0.017(5) 0.030(5) 0.048(5)
O4A 0.109(3) 0.086(3) 0.082(3) -0.005(2) 0.024(2) 0.023(2)
C35A 0.066(10) 0.064(12) 0.058(4) -0.004(7) 0.023(4) 0.009(7)
C36A 0.108(9) 0.109(9) 0.136(6) -0.022(5) 0.037(6) 0.050(7)
O4B 0.109(3) 0.086(3) 0.082(3) -0.005(2) 0.024(2) 0.023(2)
C35B 0.066(10) 0.064(12) 0.058(4) -0.004(7) 0.023(4) 0.009(7)
C36B 0.108(9) 0.109(9) 0.136(6) -0.022(5) 0.037(6) 0.050(7)
O5 0.0445(10) 0.0479(11) 0.0513(11) -0.0031(9) 0.0188(9) 0.0023(9)
O7 0.0583(12) 0.0385(10) 0.0408(10) 0.0047(9) 0.0133(9) -0.0031(9)
C37 0.0453(15) 0.0426(15) 0.0398(15) 0.0075(13) 0.0155(13) 0.0024(14)
C38 0.064(2) 0.0406(16) 0.0491(17) 0.0101(14) 0.0212(15) 0.0013(14)
C39 0.0585(19) 0.0513(18) 0.0466(18) 0.0085(15) 0.0169(15) -0.0112(15)
C40 0.092(3) 0.056(2) 0.069(2) 0.0125(19) 0.027(2) -0.0140(18)
C41 0.114(3) 0.074(3) 0.069(3) 0.017(2) 0.025(2) -0.033(2)
C42 0.112(3) 0.098(3) 0.048(2) 0.033(3) 0.027(2) -0.012(2)
C43 0.079(2) 0.078(2) 0.0417(18) 0.0182(19) 0.0183(16) -0.0058(18)
C44 0.0524(17) 0.0575(18) 0.0390(15) 0.0119(15) 0.0148(14) -0.0047(15)
C45 0.0421(15) 0.0488(16) 0.0373(15) 0.0071(13) 0.0125(12) 0.0011(13)
C46 0.0434(16) 0.0405(15) 0.0390(15) 0.0072(13) 0.0119(12) -0.0030(13)
C47 0.0497(16) 0.0384(14) 0.0418(15) 0.0030(13) 0.0183(13) 0.0000(13)
C48 0.0550(17) 0.0435(16) 0.0507(17) 0.0067(13) 0.0243(15) 0.0079(14)
C49 0.072(2) 0.0544(19) 0.0509(18) 0.0031(16) 0.0259(17) 0.0111(15)
C50 0.087(2) 0.0595(19) 0.0494(18) -0.0061(19) 0.0357(18) -0.0024(17)
C51 0.074(2) 0.0569(19) 0.068(2) 0.0051(17) 0.0414(18) -0.0101(18)
C52 0.0621(19) 0.0483(17) 0.0528(18) 0.0087(15) 0.0238(15) -0.0004(15)
C53 0.0481(17) 0.0504(17) 0.0334(14) 0.0022(14) 0.0127(13) -0.0002(13)
C54 0.0425(16) 0.071(2) 0.0355(14) 0.0030(15) 0.0118(12) 0.0021(15)
C55 0.0529(19) 0.097(3) 0.0548(19) 0.0117(19) 0.0186(16) 0.0119(19)
C56 0.050(2) 0.137(4) 0.079(2) 0.012(2) 0.0276(19) 0.006(3)
C57 0.062(2) 0.145(4) 0.090(3) -0.006(3) 0.041(2) 0.019(3)
C58 0.063(2) 0.104(3) 0.076(2) -0.006(2) 0.031(2) 0.023(2)
C59 0.0485(17) 0.071(2) 0.0449(16) -0.0041(16) 0.0165(14) 0.0073(16)
C60 0.059(2) 0.0559(18) 0.0451(17) -0.0067(15) 0.0185(15) 0.0058(14)
C61 0.0492(16) 0.0456(16) 0.0360(15) -0.0040(13) 0.0125(13) -0.0013(13)
C62 0.0418(15) 0.0489(16) 0.0346(14) -0.0018(13) 0.0141(12) -0.0014(13)
C63 0.0525(17) 0.0324(14) 0.0494(17) -0.0055(13) 0.0172(14) -0.0061(13)
C64 0.0574(18) 0.0394(16) 0.0494(17) -0.0036(14) 0.0142(15) -0.0040(14)
C65 0.065(2) 0.0397(17) 0.066(2) 0.0017(16) 0.0052(18) -0.0009(16)
C66 0.054(2) 0.0440(18) 0.105(3) 0.0012(15) 0.018(2) -0.011(2)
C67 0.081(3) 0.052(2) 0.096(3) 0.0046(18) 0.050(2) -0.009(2)
C68 0.075(2) 0.0517(18) 0.0574(19) 0.0024(17) 0.0289(18) -0.0020(16)
O6A 0.070(2) 0.070(2) 0.079(2) -0.0185(18) 0.0209(19) 0.0046(19)
C69A 0.048(7) 0.065(12) 0.060(7) -0.005(6) 0.012(4) 0.009(8)
C70A 0.118(14) 0.114(18) 0.107(8) -0.045(12) 0.010(8) 0.050(10)
O6B 0.070(2) 0.070(2) 0.079(2) -0.0185(18) 0.0209(19) 0.0046(19)
C69B 0.048(7) 0.065(12) 0.060(7) -0.005(6) 0.012(4) 0.009(8)
C70B 0.118(14) 0.114(18) 0.107(8) -0.045(12) 0.010(8) 0.050(10)
O8A 0.0642(17) 0.0719(19) 0.0846(19) -0.0076(14) 0.0122(14) 0.0010(15)
C71A 0.078(3) 0.043(4) 0.045(3) 0.002(3) 0.002(2) 0.003(3)
C72A 0.125(5) 0.064(5) 0.081(4) -0.041(3) 0.018(4) -0.003(3)
O8B 0.0642(17) 0.0719(19) 0.0846(19) -0.0076(14) 0.0122(14) 0.0010(15)
C71B 0.078(3) 0.043(4) 0.045(3) 0.002(3) 0.002(2) 0.003(3)
C72B 0.125(5) 0.064(5) 0.081(4) -0.041(3) 0.018(4) -0.003(3)

loop_
_atom_type_symbol
_atom_type_description
_atom_type_scat_dispersion_real
_atom_type_scat_dispersion_imag
_atom_type_scat_source
C C 0.0033 0.0016 'International Tables Vol C Tables 4.2.6.8 and 6.1.1.4'
H H 0.0000 0.0000 'International Tables Vol C Tables 4.2.6.8 and 6.1.1.4'
O O 0.0106 0.0060 'International Tables Vol C Tables 4.2.6.8 and 6.1.1.4'

loop_
_geom_angle_atom_site_label_1
_geom_angle_atom_site_label_2
_geom_angle_atom_site_label_3
_geom_angle_site_symmetry_1
_geom_angle_site_symmetry_3
_geom_angle
_geom_angle_publ_flag
C8 O1 C33A . . 118.8(7) ?
C8 O1 C33B . . 108.6(11) ?
C32 O3 C35A . . 119.3(11) ?
C32 O3 C35B . . 109.4(15) ?
C6 C1 C10 . . 119.1(2) ?
C6 C1 C2 . . 119.3(2) ?
C10 C1 C2 . . 121.6(3) ?
C3 C2 C1 . . 120.9(3) ?
C3 C2 H2A . . 119.6 ?
C1 C2 H2A . . 119.6 ?
C2 C3 C4 . . 120.1(3) ?
C2 C3 H3A . . 120.0 ?
C4 C3 H3A . . 120.0 ?
C5 C4 C3 . . 121.0(3) ?
C5 C4 H4A . . 119.5 ?
C3 C4 H4A . . 119.5 ?
C4 C5 C6 . . 120.5(3) ?
C4 C5 H5A . . 119.8 ?
C6 C5 H5A . . 119.8 ?
C1 C6 C5 . . 118.2(2) ?
C1 C6 C7 . . 119.1(2) ?
C5 C6 C7 . . 122.6(2) ?
C8 C7 C6 . . 118.9(2) ?
C8 C7 C17 . . 120.7(2) ?
C6 C7 C17 . . 120.4(2) ?
C7 C8 O1 . . 118.1(2) ?
C7 C8 C9 . . 123.0(2) ?
O1 C8 C9 . . 118.9(2) ?
C10 C9 C8 . . 116.9(2) ?
C10 C9 C11 . . 119.5(2) ?
C8 C9 C11 . . 123.6(2) ?
C9 C10 C1 . . 122.9(2) ?
C9 C10 H10A . . 118.6 ?
C1 C10 H10A . . 118.6 ?
C16 C11 C12 . . 117.7(3) ?
C16 C11 C9 . . 120.0(2) ?
C12 C11 C9 . . 122.0(2) ?
C13 C12 C11 . . 120.5(3) ?
C13 C12 H12A . . 119.7 ?
C11 C12 H12A . . 119.7 ?
C14 C13 C12 . . 120.8(3) ?
C14 C13 H13A . . 119.6 ?
C12 C13 H13A . . 119.6 ?
C13 C14 C15 . . 119.8(3) ?
C13 C14 H14A . . 120.1 ?
C15 C14 H14A . . 120.1 ?
C14 C15 C16 . . 119.9(3) ?
C14 C15 H15A . . 120.1 ?
C16 C15 H15A . . 120.1 ?
C15 C16 C11 . . 121.3(3) ?
C15 C16 H16A . . 119.3 ?
C11 C16 H16A . . 119.3 ?
C32 C17 C18 . . 119.1(2) ?
C32 C17 C7 . . 120.5(2) ?
C18 C17 C7 . . 120.3(2) ?
C19 C18 C23 . . 118.7(2) ?
C19 C18 C17 . . 122.2(2) ?
C23 C18 C17 . . 119.0(2) ?
C20 C19 C18 . . 120.9(3) ?
C20 C19 H19A . . 119.6 ?
C18 C19 H19A . . 119.6 ?
C19 C20 C21 . . 120.8(3) ?
C19 C20 H20A . . 119.6 ?
C21 C20 H20A . . 119.6 ?
C22 C21 C20 . . 119.6(3) ?
C22 C21 H21A . . 120.2 ?
C20 C21 H21A . . 120.2 ?
C21 C22 C23 . . 121.6(3) ?
C21 C22 H22A . . 119.2 ?
C23 C22 H22A . . 119.2 ?
C24 C23 C22 . . 122.5(3) ?
C24 C23 C18 . . 119.0(2) ?
C22 C23 C18 . . 118.4(3) ?
C25 C24 C23 . . 122.7(3) ?
C25 C24 H24A . . 118.7 ?
C23 C24 H24A . . 118.7 ?
C24 C25 C32 . . 117.7(2) ?
C24 C25 C26 . . 121.3(2) ?
C32 C25 C26 . . 121.0(2) ?
C27 C26 C31 . . 118.5(3) ?
C27 C26 C25 . . 121.1(3) ?
C31 C26 C25 . . 120.3(3) ?
C26 C27 C28 . . 120.3(3) ?
C26 C27 H27A . . 119.8 ?
C28 C27 H27A . . 119.8 ?
C29 C28 C27 . . 120.8(3) ?
C29 C28 H28A . . 119.6 ?
C27 C28 H28A . . 119.6 ?
C28 C29 C30 . . 119.6(3) ?
C28 C29 H29A . . 120.2 ?
C30 C29 H29A . . 120.2 ?
C29 C30 C31 . . 120.3(3) ?
C29 C30 H30A . . 119.8 ?
C31 C30 H30A . . 119.8 ?
C26 C31 C30 . . 120.4(3) ?
C26 C31 H31A . . 119.8 ?
C30 C31 H31A . . 119.8 ?
C17 C32 O3 . . 119.2(2) ?
C17 C32 C25 . . 122.3(2) ?
O3 C32 C25 . . 118.4(2) ?
C33A O2A C34A . . 103.1(12) ?
O1 C33A O2A . . 111.0(14) ?
O1 C33A H33A . . 109.4 ?
O2A C33A H33A . . 109.4 ?
O1 C33A H33B . . 109.4 ?
O2A C33A H33B . . 109.4 ?
H33A C33A H33B . . 108.0 ?
C33B O2B C34B . . 104(2) ?
O2B C33B O1 . . 102(2) ?
O2B C33B H33C . . 111.3 ?
O1 C33B H33C . . 111.3 ?
O2B C33B H33D . . 111.3 ?
O1 C33B H33D . . 111.3 ?
H33C C33B H33D . . 109.2 ?
O2B C34B H34D . . 109.5 ?
O2B C34B H34E . . 109.5 ?
H34D C34B H34E . . 109.5 ?
O2B C34B H34F . . 109.5 ?
H34D C34B H34F . . 109.5 ?
H34E C34B H34F . . 109.5 ?
C36A O4A C35A . . 112.7(13) ?
O3 C35A O4A . . 109.9(19) ?
O3 C35A H35A . . 109.7 ?
O4A C35A H35A . . 109.7 ?
O3 C35A H35B . . 109.7 ?
O4A C35A H35B . . 109.7 ?
H35A C35A H35B . . 108.2 ?
C36B O4B C35B . . 116(2) ?
O4B C35B O3 . . 99(2) ?
O4B C35B H35C . . 111.9 ?
O3 C35B H35C . . 111.9 ?
O4B C35B H35D . . 111.9 ?
O3 C35B H35D . . 111.9 ?
H35C C35B H35D . . 109.6 ?
O4B C36B H36D . . 109.5 ?
O4B C36B H36E . . 109.5 ?
H36D C36B H36E . . 109.5 ?
O4B C36B H36F . . 109.5 ?
H36D C36B H36F . . 109.5 ?
H36E C36B H36F . . 109.5 ?
C69A O5 C62 . . 119.3(13) ?
C62 O5 C69B . . 109.1(13) ?
C46 O7 C71A . . 116.2(3) ?
C46 O7 C71B . . 104(2) ?
C38 C37 C46 . . 118.3(2) ?
C38 C37 C47 . . 119.0(2) ?
C46 C37 C47 . . 122.7(2) ?
C37 C38 C39 . . 121.8(3) ?
C37 C38 H38A . . 119.1 ?
C39 C38 H38A . . 119.1 ?
C38 C39 C44 . . 119.2(2) ?
C38 C39 C40 . . 121.2(3) ?
C44 C39 C40 . . 119.5(3) ?
C41 C40 C39 . . 120.3(3) ?
C41 C40 H40A . . 119.8 ?
C39 C40 H40A . . 119.8 ?
C40 C41 C42 . . 120.3(3) ?
C40 C41 H41A . . 119.9 ?
C42 C41 H41A . . 119.9 ?
C43 C42 C41 . . 121.4(3) ?
C43 C42 H42A . . 119.3 ?
C41 C42 H42A . . 119.3 ?
C42 C43 C44 . . 120.0(3) ?
C42 C43 H43A . . 120.0 ?
C44 C43 H43A . . 120.0 ?
C39 C44 C45 . . 119.6(2) ?
C39 C44 C43 . . 118.4(3) ?
C45 C44 C43 . . 122.0(3) ?
C46 C45 C44 . . 118.8(2) ?
C46 C45 C53 . . 120.3(2) ?
C44 C45 C53 . . 120.9(2) ?
C45 C46 O7 . . 118.2(2) ?
C45 C46 C37 . . 122.1(2) ?
O7 C46 C37 . . 119.5(2) ?
C48 C47 C52 . . 118.2(2) ?
C48 C47 C37 . . 120.0(2) ?
C52 C47 C37 . . 121.6(2) ?
C49 C48 C47 . . 120.9(3) ?
C49 C48 H48A . . 119.5 ?
C47 C48 H48A . . 119.5 ?
C50 C49 C48 . . 120.1(3) ?
C50 C49 H49A . . 120.0 ?
C48 C49 H49A . . 120.0 ?
C49 C50 C51 . . 120.1(3) ?
C49 C50 H50A . . 120.0 ?
C51 C50 H50A . . 120.0 ?
C52 C51 C50 . . 120.2(3) ?
C52 C51 H51A . . 119.9 ?
C50 C51 H51A . . 119.9 ?
C51 C52 C47 . . 120.6(3) ?
C51 C52 H52A . . 119.7 ?
C47 C52 H52A . . 119.7 ?
C62 C53 C54 . . 119.3(3) ?
C62 C53 C45 . . 119.6(2) ?
C54 C53 C45 . . 121.1(2) ?
C55 C54 C59 . . 118.6(3) ?
C55 C54 C53 . . 122.5(3) ?
C59 C54 C53 . . 118.8(3) ?
C56 C55 C54 . . 120.5(3) ?
C56 C55 H55A . . 119.7 ?
C54 C55 H55A . . 119.7 ?
C55 C56 C57 . . 120.6(4) ?
C55 C56 H56A . . 119.7 ?
C57 C56 H56A . . 119.7 ?
C58 C57 C56 . . 120.6(3) ?
C58 C57 H57A . . 119.7 ?
C56 C57 H57A . . 119.7 ?
C57 C58 C59 . . 121.2(4) ?
C57 C58 H58A . . 119.4 ?
C59 C58 H58A . . 119.4 ?
C60 C59 C54 . . 119.4(3) ?
C60 C59 C58 . . 122.2(3) ?
C54 C59 C58 . . 118.4(3) ?
C61 C60 C59 . . 122.3(3) ?
C61 C60 H60A . . 118.8 ?
C59 C60 H60A . . 118.8 ?
C60 C61 C62 . . 117.6(3) ?
C60 C61 C63 . . 120.5(3) ?
C62 C61 C63 . . 121.9(2) ?
C53 C62 O5 . . 118.9(2) ?
C53 C62 C61 . . 122.6(2) ?
O5 C62 C61 . . 118.4(2) ?
C64 C63 C68 . . 118.3(3) ?
C64 C63 C61 . . 120.0(2) ?
C68 C63 C61 . . 121.7(3) ?
C65 C64 C63 . . 120.8(3) ?
C65 C64 H64A . . 119.6 ?
C63 C64 H64A . . 119.6 ?
C66 C65 C64 . . 120.3(3) ?
C66 C65 H65A . . 119.9 ?
C64 C65 H65A . . 119.9 ?
C65 C66 C67 . . 120.2(3) ?
C65 C66 H66A . . 119.9 ?
C67 C66 H66A . . 119.9 ?
C66 C67 C68 . . 120.3(3) ?
C66 C67 H67A . . 119.9 ?
C68 C67 H67A . . 119.9 ?
C67 C68 C63 . . 120.1(3) ?
C67 C68 H68A . . 119.9 ?
C63 C68 H68A . . 119.9 ?
C69A O6A C70A . . 111(2) ?
O5 C69A O6A . . 110(2) ?
O5 C69A H69A . . 109.6 ?
O6A C69A H69A . . 109.6 ?
O5 C69A H69B . . 109.6 ?
O6A C69A H69B . . 109.6 ?
H69A C69A H69B . . 108.1 ?
C69B O6B C70B . . 111(3) ?
O6B C69B O5 . . 106(2) ?
O6B C69B H69C . . 110.5 ?
O5 C69B H69C . . 110.5 ?
O6B C69B H69D . . 110.5 ?
O5 C69B H69D . . 110.5 ?
H69C C69B H69D . . 108.6 ?
O6B C70B H70D . . 109.5 ?
O6B C70B H70E . . 109.5 ?
H70D C70B H70E . . 109.5 ?
O6B C70B H70F . . 109.5 ?
H70D C70B H70F . . 109.5 ?
H70E C70B H70F . . 109.5 ?
C71A O8A C72A . . 110.9(5) ?
O8A C71A O7 . . 115.0(5) ?
O8A C71A H71A . . 108.5 ?
O7 C71A H71A . . 108.5 ?
O8A C71A H71B . . 108.5 ?
O7 C71A H71B . . 108.5 ?
H71A C71A H71B . . 107.5 ?
C72B O8B C71B . . 122(4) ?
O7 C71B O8B . . 92(3) ?
O7 C71B H71C . . 113.4 ?
O8B C71B H71C . . 113.4 ?
O7 C71B H71D . . 113.4 ?
O8B C71B H71D . . 113.4 ?
H71C C71B H71D . . 110.7 ?
O8B C72B H72D . . 109.5 ?
O8B C72B H72E . . 109.5 ?
H72D C72B H72E . . 109.5 ?
O8B C72B H72F . . 109.5 ?
H72D C72B H72F . . 109.5 ?
H72E C72B H72F . . 109.5 ?

loop_
_geom_bond_atom_site_label_1
_geom_bond_atom_site_label_2
_geom_bond_site_symmetry_2
_geom_bond_distance
_geom_bond_publ_flag
O1 C8 . 1.387(3) ?
O1 C33A . 1.40(2) ?
O1 C33B . 1.51(4) ?
O3 C32 . 1.380(3) ?
O3 C35A . 1.39(3) ?
O3 C35B . 1.50(4) ?
C1 C6 . 1.407(4) ?
C1 C10 . 1.406(4) ?
C1 C2 . 1.414(4) ?
C2 C3 . 1.353(4) ?
C2 H2A . 0.9300 ?
C3 C4 . 1.392(5) ?
C3 H3A . 0.9300 ?
C4 C5 . 1.360(4) ?
C4 H4A . 0.9300 ?
C5 C6 . 1.418(4) ?
C5 H5A . 0.9300 ?
C6 C7 . 1.436(3) ?
C7 C8 . 1.367(3) ?
C7 C17 . 1.485(3) ?
C8 C9 . 1.426(3) ?
C9 C10 . 1.371(4) ?
C9 C11 . 1.478(3) ?
C10 H10A . 0.9300 ?
C11 C16 . 1.388(4) ?
C11 C12 . 1.396(4) ?
C12 C13 . 1.381(4) ?
C12 H12A . 0.9300 ?
C13 C14 . 1.369(4) ?
C13 H13A . 0.9300 ?
C14 C15 . 1.374(4) ?
C14 H14A . 0.9300 ?
C15 C16 . 1.386(4) ?
C15 H15A . 0.9300 ?
C16 H16A . 0.9300 ?
C17 C32 . 1.369(3) ?
C17 C18 . 1.433(3) ?
C18 C19 . 1.411(4) ?
C18 C23 . 1.416(4) ?
C19 C20 . 1.359(4) ?
C19 H19A . 0.9300 ?
C20 C21 . 1.397(4) ?
C20 H20A . 0.9300 ?
C21 C22 . 1.360(4) ?
C21 H21A . 0.9300 ?
C22 C23 . 1.411(4) ?
C22 H22A . 0.9300 ?
C23 C24 . 1.408(4) ?
C24 C25 . 1.360(4) ?
C24 H24A . 0.9300 ?
C25 C32 . 1.430(4) ?
C25 C26 . 1.493(4) ?
C26 C27 . 1.375(4) ?
C26 C31 . 1.385(4) ?
C27 C28 . 1.392(4) ?
C27 H27A . 0.9300 ?
C28 C29 . 1.359(5) ?
C28 H28A . 0.9300 ?
C29 C30 . 1.363(5) ?
C29 H29A . 0.9300 ?
C30 C31 . 1.392(5) ?
C30 H30A . 0.9300 ?
C31 H31A . 0.9300 ?
O2A C33A . 1.416(19) ?
O2A C34A . 1.48(3) ?
C33A H33A . 0.9700 ?
C33A H33B . 0.9700 ?
C34A H34A . 0.9600 ?
C34A H34B . 0.9600 ?
C34A H34C . 0.9600 ?
O2B C33B . 1.42(3) ?
O2B C34B . 1.63(4) ?
C33B H33C . 0.9700 ?
C33B H33D . 0.9700 ?
C34B H34D . 0.9600 ?
C34B H34E . 0.9600 ?
C34B H34F . 0.9600 ?
O4A C36A . 1.364(10) ?
O4A C35A . 1.45(3) ?
C35A H35A . 0.9700 ?
C35A H35B . 0.9700 ?
C36A H36A . 0.9600 ?
C36A H36B . 0.9600 ?
C36A H36C . 0.9600 ?
O4B C36B . 1.406(17) ?
O4B C35B . 1.45(4) ?
C35B H35C . 0.9700 ?
C35B H35D . 0.9700 ?
C36B H36D . 0.9600 ?
C36B H36E . 0.9600 ?
C36B H36F . 0.9600 ?
O5 C69A . 1.37(3) ?
O5 C62 . 1.387(3) ?
O5 C69B . 1.50(4) ?
O7 C46 . 1.392(3) ?
O7 C71A . 1.409(8) ?
O7 C71B . 1.54(7) ?
C37 C38 . 1.367(4) ?
C37 C46 . 1.416(4) ?
C37 C47 . 1.488(3) ?
C38 C39 . 1.405(4) ?
C38 H38A . 0.9300 ?
C39 C44 . 1.410(4) ?
C39 C40 . 1.422(4) ?
C40 C41 . 1.357(5) ?
C40 H40A . 0.9300 ?
C41 C42 . 1.394(5) ?
C41 H41A . 0.9300 ?
C42 C43 . 1.364(5) ?
C42 H42A . 0.9300 ?
C43 C44 . 1.425(4) ?
C43 H43A . 0.9300 ?
C44 C45 . 1.422(4) ?
C45 C46 . 1.377(3) ?
C45 C53 . 1.497(4) ?
C47 C48 . 1.382(4) ?
C47 C52 . 1.397(4) ?
C48 C49 . 1.382(4) ?
C48 H48A . 0.9300 ?
C49 C50 . 1.368(4) ?
C49 H49A . 0.9300 ?
C50 C51 . 1.376(4) ?
C50 H50A . 0.9300 ?
C51 C52 . 1.375(4) ?
C51 H51A . 0.9300 ?
C52 H52A . 0.9300 ?
C53 C62 . 1.367(4) ?
C53 C54 . 1.424(4) ?
C54 C55 . 1.419(4) ?
C54 C59 . 1.420(4) ?
C55 C56 . 1.364(4) ?
C55 H55A . 0.9300 ?
C56 C57 . 1.397(6) ?
C56 H56A . 0.9300 ?
C57 C58 . 1.346(5) ?
C57 H57A . 0.9300 ?
C58 C59 . 1.422(4) ?
C58 H58A . 0.9300 ?
C59 C60 . 1.400(4) ?
C60 C61 . 1.372(4) ?
C60 H60A . 0.9300 ?
C61 C62 . 1.420(4) ?
C61 C63 . 1.489(4) ?
C63 C64 . 1.387(4) ?
C63 C68 . 1.389(4) ?
C64 C65 . 1.379(4) ?
C64 H64A . 0.9300 ?
C65 C66 . 1.360(4) ?
C65 H65A . 0.9300 ?
C66 C67 . 1.370(5) ?
C66 H66A . 0.9300 ?
C67 C68 . 1.387(4) ?
C67 H67A . 0.9300 ?
C68 H68A . 0.9300 ?
O6A C69A . 1.41(3) ?
O6A C70A . 1.49(5) ?
C69A H69A . 0.9700 ?
C69A H69B . 0.9700 ?
C70A H70A . 0.9600 ?
C70A H70B . 0.9600 ?
C70A H70C . 0.9600 ?
O6B C69B . 1.37(4) ?
O6B C70B . 1.38(7) ?
C69B H69C . 0.9700 ?
C69B H69D . 0.9700 ?
C70B H70D . 0.9600 ?
C70B H70E . 0.9600 ?
C70B H70F . 0.9600 ?
O8A C71A . 1.357(9) ?
O8A C72A . 1.421(8) ?
C71A H71A . 0.9700 ?
C71A H71B . 0.9700 ?
C72A H72A . 0.9600 ?
C72A H72B . 0.9600 ?
C72A H72C . 0.9600 ?
O8B C72B . 1.60(7) ?
O8B C71B . 1.66(5) ?
C71B H71C . 0.9700 ?
C71B H71D . 0.9700 ?
C72B H72D . 0.9600 ?
C72B H72E . 0.9600 ?
C72B H72F . 0.9600 ?

loop_
_geom_hbond_atom_site_label_D
_geom_hbond_atom_site_label_H
_geom_hbond_atom_site_label_A
_geom_hbond_site_symmetry_A
_geom_hbond_distance_DH
_geom_hbond_distance_HA
_geom_hbond_distance_DA
_geom_hbond_angle_DHA
_geom_hbond_publ_flag
C3 H3A O6A 2_746 0.93 2.59 3.448(6) 153 y
C43 H43A O2B 1_556 0.93 2.57 3.304(7) 136 y
C51 H51A O1 . 0.93 2.38 3.233(3) 152 y
